data_2215541
loop_
_publ_author_name
'Qiya Zhuang'
'Chunmei Li'
'Qingqing Shao'
'Bo Jiang'

_publ_section_title
5-(4-Fluorophenyl)-2,6-dioxo-2,3,6,7,8,9-hexahydro-1<i>H</i>,5<i>H</i>-imidazo[1,2-<i>a</i>]quinoline-4-carbonitrile
_journal_coeditor_code HK2320
_journal_issue 10
_journal_name_full 'Acta Crystallographica Section E'
_journal_page_first o3935
_journal_page_last o3935
_journal_paper_doi 10.1107/S1600536807042110
_journal_volume 63
_journal_year 2007
_chemical_formula_iupac 'C18 H14 F N3 O2'
_chemical_formula_moiety 'C18 H14 F N3 O2'
_chemical_formula_sum 'C18 H14 F N3 O2'
_chemical_formula_weight 323.32
_chemical_melting_point 559.5(5)
_chemical_name_systematic
;
5-(4-Fluorophenyl)-2,6-dioxo-2,3,6,7,8,9-hexahydro-1H,5H-
imidazo[1,2-a]quinoline-4-carbonitrile
;
_space_group_IT_number 14
_symmetry_cell_setting monoclinic
_symmetry_space_group_name_Hall '-P 2ybc'
_symmetry_space_group_name_H-M 'P 1 21/c 1'
_atom_sites_solution_hydrogens geom
_atom_sites_solution_primary direct
_atom_sites_solution_secondary difmap
_cell_angle_alpha 90.00
_cell_angle_beta 106.270(5)
_cell_angle_gamma 90.00
_cell_formula_units_Z 4
_cell_length_a 10.781(3)
_cell_length_b 14.937(4)
_cell_length_c 9.839(3)
_cell_measurement_reflns_used 1113
_cell_measurement_temperature 298(2)
_cell_measurement_theta_max 21.29
_cell_measurement_theta_min 2.394
_cell_volume 1521.0(7)
_computing_cell_refinement 'SAINT (Bruker, 1999)'
_computing_data_collection 'SMART (Bruker, 1998)'
_computing_data_reduction 'SAINT (Bruker, 1999)'
_computing_molecular_graphics 'SHELXTL (Bruker, 1999)'
_computing_publication_material 'SHELXTL (Bruker, 1999)'
_computing_structure_refinement 'SHELXL97 (Sheldrick, 1997)'
_computing_structure_solution 'SHELXS97 (Sheldrick, 1997)'
_diffrn_ambient_temperature 298(2)
_diffrn_measured_fraction_theta_full 0.998
_diffrn_measured_fraction_theta_max 0.998
_diffrn_measurement_device_type 'Bruker CCD area-detector'
_diffrn_measurement_method '\f and \w'
_diffrn_radiation_monochromator graphite
_diffrn_radiation_source 'fine-focus sealed tube'
_diffrn_radiation_type MoK\a
_diffrn_radiation_wavelength 0.71073
_diffrn_reflns_av_R_equivalents 0.0577
_diffrn_reflns_av_sigmaI/netI 0.0706
_diffrn_reflns_limit_h_max 12
_diffrn_reflns_limit_h_min -12
_diffrn_reflns_limit_k_max 17
_diffrn_reflns_limit_k_min -17
_diffrn_reflns_limit_l_max 11
_diffrn_reflns_limit_l_min -11
_diffrn_reflns_number 7885
_diffrn_reflns_theta_full 25.01
_diffrn_reflns_theta_max 25.01
_diffrn_reflns_theta_min 1.97
_exptl_absorpt_coefficient_mu 0.103
_exptl_absorpt_correction_T_max 0.9807
_exptl_absorpt_correction_T_min 0.9639
_exptl_absorpt_correction_type multi-scan
_exptl_absorpt_process_details '(SADABS; Sheldrick, 1996)'
_exptl_crystal_colour colourless
_exptl_crystal_density_diffrn 1.412
_exptl_crystal_density_method 'not measured'
_exptl_crystal_description block
_exptl_crystal_F_000 672
_exptl_crystal_size_max 0.36
_exptl_crystal_size_mid 0.33
_exptl_crystal_size_min 0.19
_refine_diff_density_max 0.171
_refine_diff_density_min -0.172
_refine_ls_extinction_method none
_refine_ls_goodness_of_fit_ref 1.005
_refine_ls_hydrogen_treatment constr
_refine_ls_matrix_type full
_refine_ls_number_parameters 217
_refine_ls_number_reflns 2678
_refine_ls_number_restraints 0
_refine_ls_restrained_S_all 1.005
_refine_ls_R_factor_all 0.1168
_refine_ls_R_factor_gt 0.0465
_refine_ls_shift/su_max 0.000
_refine_ls_shift/su_mean 0.000
_refine_ls_structure_factor_coef Fsqd
_refine_ls_weighting_details 'calc w=1/[\s^2^(Fo^2^)+(0.0328P)^2^+0.3811P] where P=(Fo^2^+2Fc^2^)/3'
_refine_ls_weighting_scheme calc
_refine_ls_wR_factor_gt 0.0845
_refine_ls_wR_factor_ref 0.1118
_reflns_number_gt 1368
_reflns_number_total 2678
_reflns_threshold_expression I>2\s(I)
_cod_data_source_file hk2320.cif
_cod_data_source_block I
_cod_depositor_comments
;
The following automatic conversions were performed:

'_chemical_melting_point' value '559-560' was changed to '559.5(5)' -
the average value was taken and precision was estimated.

Automatic conversion script
Id: cif_fix_values 1646 2011-03-28 12:23:43Z adriana 

The following automatic conversions were performed:

'_chemical_melting_point' value '559-560' was changed to '559.5(5)' -
the average value was taken and precision was estimated.

Automatic conversion script
Id: cif_fix_values 1715 2011-07-08 13:25:40Z adriana 
;
_cod_original_sg_symbol_H-M 'P 21/c'
_cod_database_code 2215541
_cod_database_fobs_code 2215541

loop_
_symmetry_equiv_pos_as_xyz
'x, y, z'
'-x, y+1/2, -z+1/2'
'-x, -y, -z'
'x, -y-1/2, z-1/2'

loop_
_atom_site_type_symbol
_atom_site_label
_atom_site_fract_x
_atom_site_fract_y
_atom_site_fract_z
_atom_site_U_iso_or_equiv
_atom_site_adp_type
_atom_site_calc_flag
_atom_site_refinement_flags
_atom_site_occupancy
F F1 0.9987(2) -0.14960(16) 0.7379(2) 0.1056(8) Uani d . 1
N N1 0.6362(2) 0.12725(14) 0.1016(2) 0.0360(6) Uani d . 1
N N2 0.7956(2) 0.13795(15) 0.0009(2) 0.0395(6) Uani d . 1
H H2 0.8621 0.1239 -0.0266 0.047 Uiso calc R 1
N N3 0.9607(3) -0.08486(18) 0.0697(3) 0.0617(8) Uani d . 1
O O1 0.48004(19) -0.12894(13) 0.2715(2) 0.0531(6) Uani d . 1
O O2 0.7643(2) 0.28153(14) -0.0880(2) 0.0619(6) Uani d . 1
C C1 0.5553(2) 0.08620(19) 0.1683(3) 0.0339(7) Uani d . 1
C C2 0.4489(3) 0.14201(18) 0.1931(3) 0.0414(8) Uani d . 1
H H2A 0.3764 0.1426 0.1084 0.050 Uiso calc R 1
H H2B 0.4787 0.2031 0.2137 0.050 Uiso calc R 1
C C3 0.4061(3) 0.10459(19) 0.3161(3) 0.0489(8) Uani d . 1
H H3A 0.4749 0.1121 0.4033 0.059 Uiso calc R 1
H H3B 0.3312 0.1374 0.3251 0.059 Uiso calc R 1
C C4 0.3728(3) 0.00648(19) 0.2935(3) 0.0464(8) Uani d . 1
H H4A 0.3567 -0.0176 0.3785 0.056 Uiso calc R 1
H H4B 0.2940 0.0004 0.2169 0.056 Uiso calc R 1
C C5 0.4778(3) -0.0473(2) 0.2589(3) 0.0385(7) Uani d . 1
C C6 0.5737(3) -0.00083(18) 0.2071(3) 0.0328(7) Uani d . 1
C C7 0.6892(3) -0.05532(17) 0.1965(3) 0.0334(7) Uani d . 1
H H7 0.6569 -0.1104 0.1445 0.040 Uiso calc R 1
C C8 0.7650(3) -0.00414(18) 0.1131(3) 0.0346(7) Uani d . 1
C C9 0.7373(3) 0.08079(18) 0.0738(3) 0.0341(7) Uani d . 1
C C10 0.7359(3) 0.2201(2) -0.0233(3) 0.0419(8) Uani d . 1
C C11 0.6280(3) 0.21783(17) 0.0460(3) 0.0425(8) Uani d . 1
H H11A 0.6414 0.2618 0.1213 0.051 Uiso calc R 1
H H11B 0.5450 0.2286 -0.0223 0.051 Uiso calc R 1
C C12 0.8730(3) -0.04756(19) 0.0866(3) 0.0418(8) Uani d . 1
C C13 0.7743(3) -0.08156(19) 0.3424(3) 0.0355(7) Uani d . 1
C C14 0.8134(3) -0.0171(2) 0.4468(3) 0.0450(8) Uani d . 1
H H14 0.7881 0.0421 0.4268 0.054 Uiso calc R 1
C C15 0.8894(3) -0.0398(3) 0.5800(3) 0.0555(9) Uani d . 1
H H15 0.9154 0.0035 0.6503 0.067 Uiso calc R 1
C C16 0.9252(3) -0.1262(3) 0.6059(4) 0.0638(10) Uani d . 1
C C17 0.8917(3) -0.1908(3) 0.5061(4) 0.0716(11) Uani d . 1
H H17 0.9197 -0.2494 0.5265 0.086 Uiso calc R 1
C C18 0.8151(3) -0.1678(2) 0.3734(4) 0.0554(9) Uani d . 1
H H18 0.7907 -0.2117 0.3039 0.066 Uiso calc R 1

loop_
_atom_site_aniso_label
_atom_site_aniso_U_11
_atom_site_aniso_U_22
_atom_site_aniso_U_33
_atom_site_aniso_U_12
_atom_site_aniso_U_13
_atom_site_aniso_U_23
F1 0.0817(15) 0.149(2) 0.0675(14) 0.0011(15) -0.0098(12) 0.0457(15)
N1 0.0427(15) 0.0250(13) 0.0445(14) 0.0032(12) 0.0189(12) 0.0039(11)
N2 0.0443(15) 0.0360(15) 0.0431(15) 0.0017(12) 0.0200(12) 0.0053(12)
N3 0.066(2) 0.0445(17) 0.089(2) 0.0114(15) 0.0466(17) 0.0115(16)
O1 0.0565(14) 0.0360(13) 0.0746(16) -0.0037(11) 0.0311(12) 0.0067(12)
O2 0.0741(16) 0.0412(14) 0.0792(16) -0.0040(12) 0.0361(13) 0.0171(12)
C1 0.0312(16) 0.0373(19) 0.0341(17) -0.0034(14) 0.0104(14) -0.0040(14)
C2 0.0454(19) 0.0345(18) 0.0479(18) 0.0059(15) 0.0191(15) 0.0012(15)
C3 0.056(2) 0.045(2) 0.055(2) 0.0035(16) 0.0294(17) -0.0027(16)
C4 0.0434(19) 0.048(2) 0.053(2) 0.0015(16) 0.0234(16) 0.0006(16)
C5 0.0411(19) 0.0371(19) 0.0381(17) -0.0010(16) 0.0126(14) 0.0020(15)
C6 0.0383(17) 0.0283(17) 0.0341(16) -0.0029(14) 0.0143(13) -0.0023(14)
C7 0.0407(17) 0.0215(15) 0.0401(17) -0.0001(13) 0.0148(14) 0.0011(13)
C8 0.0379(17) 0.0302(18) 0.0401(17) 0.0022(14) 0.0181(14) 0.0029(14)
C9 0.0386(17) 0.0331(18) 0.0338(16) -0.0011(14) 0.0153(14) 0.0002(14)
C10 0.049(2) 0.0305(18) 0.0471(19) -0.0030(16) 0.0150(16) 0.0051(15)
C11 0.056(2) 0.0264(17) 0.0498(18) 0.0045(15) 0.0221(16) 0.0050(14)
C12 0.051(2) 0.0280(17) 0.0518(19) -0.0019(16) 0.0232(16) 0.0047(15)
C13 0.0349(17) 0.0298(17) 0.0450(18) 0.0016(14) 0.0165(14) 0.0066(15)
C14 0.0413(19) 0.046(2) 0.047(2) 0.0040(15) 0.0130(16) 0.0029(16)
C15 0.045(2) 0.077(3) 0.046(2) -0.0005(19) 0.0137(17) -0.0024(19)
C16 0.045(2) 0.089(3) 0.052(2) -0.002(2) 0.0055(18) 0.024(2)
C17 0.069(3) 0.053(3) 0.082(3) 0.011(2) 0.004(2) 0.031(2)
C18 0.060(2) 0.034(2) 0.067(2) 0.0042(17) 0.0087(19) 0.0070(17)

loop_
_atom_type_symbol
_atom_type_description
_atom_type_scat_dispersion_real
_atom_type_scat_dispersion_imag
_atom_type_scat_source
C C 0.0033 0.0016 'International Tables Vol C Tables 4.2.6.8 and 6.1.1.4'
H H 0.0000 0.0000 'International Tables Vol C Tables 4.2.6.8 and 6.1.1.4'
N N 0.0061 0.0033 'International Tables Vol C Tables 4.2.6.8 and 6.1.1.4'
O O 0.0106 0.0060 'International Tables Vol C Tables 4.2.6.8 and 6.1.1.4'
F F 0.0171 0.0103 'International Tables Vol C Tables 4.2.6.8 and 6.1.1.4'

loop_
_geom_angle_atom_site_label_1
_geom_angle_atom_site_label_2
_geom_angle_atom_site_label_3
_geom_angle
C1 N1 C9 120.8(2)
C1 N1 C11 128.0(2)
C9 N1 C11 111.2(2)
C9 N2 C10 112.6(2)
C9 N2 H2 123.7
C10 N2 H2 123.7
C6 C1 N1 120.1(2)
C6 C1 C2 123.3(2)
N1 C1 C2 116.7(2)
C1 C2 C3 110.1(2)
C1 C2 H2A 109.6
C3 C2 H2A 109.6
C1 C2 H2B 109.6
C3 C2 H2B 109.6
H2A C2 H2B 108.1
C4 C3 C2 110.6(2)
C4 C3 H3A 109.5
C2 C3 H3A 109.5
C4 C3 H3B 109.5
C2 C3 H3B 109.5
H3A C3 H3B 108.1
C5 C4 C3 112.9(2)
C5 C4 H4A 109.0
C3 C4 H4A 109.0
C5 C4 H4B 109.0
C3 C4 H4B 109.0
H4A C4 H4B 107.8
O1 C5 C6 121.1(3)
O1 C5 C4 120.3(3)
C6 C5 C4 118.7(3)
C1 C6 C5 119.8(3)
C1 C6 C7 123.7(2)
C5 C6 C7 116.6(2)
C6 C7 C8 110.1(2)
C6 C7 C13 111.3(2)
C8 C7 C13 111.5(2)
C6 C7 H7 107.9
C8 C7 H7 107.9
C13 C7 H7 107.9
C9 C8 C12 120.6(3)
C9 C8 C7 121.7(2)
C12 C8 C7 117.6(2)
C8 C9 N2 130.1(3)
C8 C9 N1 122.9(2)
N2 C9 N1 107.0(2)
O2 C10 N2 126.5(3)
O2 C10 C11 126.9(3)
N2 C10 C11 106.6(2)
N1 C11 C10 102.6(2)
N1 C11 H11A 111.2
C10 C11 H11A 111.2
N1 C11 H11B 111.2
C10 C11 H11B 111.2
H11A C11 H11B 109.2
N3 C12 C8 177.3(3)
C18 C13 C14 118.5(3)
C18 C13 C7 121.6(3)
C14 C13 C7 119.9(2)
C15 C14 C13 120.8(3)
C15 C14 H14 119.6
C13 C14 H14 119.6
C16 C15 C14 118.4(3)
C16 C15 H15 120.8
C14 C15 H15 120.8
C15 C16 C17 122.7(3)
C15 C16 F1 119.0(4)
C17 C16 F1 118.3(4)
C16 C17 C18 118.5(3)
C16 C17 H17 120.7
C18 C17 H17 120.7
C13 C18 C17 121.0(3)
C13 C18 H18 119.5
C17 C18 H18 119.5

loop_
_geom_bond_atom_site_label_1
_geom_bond_atom_site_label_2
_geom_bond_distance
F1 C16 1.363(4)
N1 C1 1.374(3)
N1 C9 1.383(3)
N1 C11 1.453(3)
N2 C9 1.375(3)
N2 C10 1.375(3)
N2 H2 0.8600
N3 C12 1.149(3)
O1 C5 1.225(3)
O2 C10 1.204(3)
C1 C6 1.354(4)
C1 C2 1.492(3)
C2 C3 1.518(4)
C2 H2A 0.9700
C2 H2B 0.9700
C3 C4 1.510(4)
C3 H3A 0.9700
C3 H3B 0.9700
C4 C5 1.502(4)
C4 H4A 0.9700
C4 H4B 0.9700
C5 C6 1.451(4)
C6 C7 1.516(3)
C7 C8 1.517(3)
C7 C13 1.522(4)
C7 H7 0.9800
C8 C9 1.335(3)
C8 C12 1.420(4)
C10 C11 1.504(4)
C11 H11A 0.9700
C11 H11B 0.9700
C13 C18 1.368(4)
C13 C14 1.384(4)
C14 C15 1.379(4)
C14 H14 0.9300
C15 C16 1.351(5)
C15 H15 0.9300
C16 C17 1.352(5)
C17 C18 1.378(4)
C17 H17 0.9300
C18 H18 0.9300

loop_
_geom_hbond_atom_site_label_D
_geom_hbond_atom_site_label_H
_geom_hbond_atom_site_label_A
_geom_hbond_site_symmetry_A
_geom_hbond_distance_DH
_geom_hbond_distance_HA
_geom_hbond_distance_DA
_geom_hbond_angle_DHA
N2 H2 N3 3_755 0.86 2.15 3.006(4) 173.3

loop_
_geom_torsion_atom_site_label_1
_geom_torsion_atom_site_label_2
_geom_torsion_atom_site_label_3
_geom_torsion_atom_site_label_4
_geom_torsion
C9 N1 C1 C6 -0.3(4)
C11 N1 C1 C6 176.6(3)
C9 N1 C1 C2 -179.8(2)
C11 N1 C1 C2 -3.0(4)
C6 C1 C2 C3 24.5(4)
N1 C1 C2 C3 -156.0(2)
C1 C2 C3 C4 -53.2(3)
C2 C3 C4 C5 51.4(3)
C3 C4 C5 O1 162.2(3)
C3 C4 C5 C6 -19.4(4)
N1 C1 C6 C5 -171.3(2)
C2 C1 C6 C5 8.3(4)
N1 C1 C6 C7 7.2(4)
C2 C1 C6 C7 -173.3(2)
O1 C5 C6 C1 167.3(3)
C4 C5 C6 C1 -11.1(4)
O1 C5 C6 C7 -11.2(4)
C4 C5 C6 C7 170.3(2)
C1 C6 C7 C8 -10.3(4)
C5 C6 C7 C8 168.2(2)
C1 C6 C7 C13 113.9(3)
C5 C6 C7 C13 -67.7(3)
C6 C7 C8 C9 7.7(4)
C13 C7 C8 C9 -116.4(3)
C6 C7 C8 C12 -176.8(2)
C13 C7 C8 C12 59.2(3)
C12 C8 C9 N2 3.4(5)
C7 C8 C9 N2 178.8(3)
C12 C8 C9 N1 -177.6(2)
C7 C8 C9 N1 -2.2(4)
C10 N2 C9 C8 178.1(3)
C10 N2 C9 N1 -1.1(3)
C1 N1 C9 C8 -2.2(4)
C11 N1 C9 C8 -179.6(3)
C1 N1 C9 N2 177.0(2)
C11 N1 C9 N2 -0.3(3)
C9 N2 C10 O2 -177.6(3)
C9 N2 C10 C11 2.0(3)
C1 N1 C11 C10 -175.7(2)
C9 N1 C11 C10 1.4(3)
O2 C10 C11 N1 177.6(3)
N2 C10 C11 N1 -2.0(3)
C9 C8 C12 N3 153(7)
C7 C8 C12 N3 -23(7)
C6 C7 C13 C18 130.9(3)
C8 C7 C13 C18 -105.8(3)
C6 C7 C13 C14 -49.9(3)
C8 C7 C13 C14 73.4(3)
C18 C13 C14 C15 -1.4(4)
C7 C13 C14 C15 179.4(2)
C13 C14 C15 C16 0.3(4)
C14 C15 C16 C17 1.3(5)
C14 C15 C16 F1 -179.0(2)
C15 C16 C17 C18 -1.7(5)
F1 C16 C17 C18 178.6(3)
C14 C13 C18 C17 1.0(4)
C7 C13 C18 C17 -179.8(3)
C16 C17 C18 C13 0.5(5)
